data_1513671
loop_
_publ_author_name
'London, G\'abor'
'von Wantoch Rekowski, Margarete'
'Dumele, Oliver'
'Schweizer, W. Bernd'
'Gisselbrecht, Jean-Paul'
'Boudon, Corinne'
'Diederich, Fran\,cois'

_publ_section_title
;
 Pentalenes with novel topologies: exploiting the cascade carbopalladation
 reaction between alkynes and gem-dibromoolefins
;
_journal_issue 3
_journal_name_full 'Chemical Science'
_journal_page_first 965
_journal_paper_doi 10.1039/c3sc52623b
_journal_volume 5
_journal_year 2014
_chemical_formula_moiety 'C33 H34 O2 Si, 0.25(C4 H10 O)'
_chemical_formula_sum 'C34 H36.5 O3.25 Si'
_chemical_formula_weight 525.22
_chemical_name_systematic
;
 ?
;
_space_group_crystal_system monoclinic
_space_group_IT_number 15
_space_group_name_Hall '-C 2yc'
_space_group_name_H-M_alt 'C 1 2/c 1'
_symmetry_space_group_name_Hall '-C 2yc'
_symmetry_space_group_name_H-M 'C 1 2/c 1'
_atom_sites_solution_hydrogens geom
_atom_sites_solution_primary direct
_atom_sites_solution_secondary difmap
_audit_creation_date 2013-07-22
_audit_creation_method
;
  Olex2 1.2-beta
  (compiled 2013.04.25 svn.r2679, GUI svn.r4466)
;
_cell_angle_alpha 90
_cell_angle_beta 90.665(4)
_cell_angle_gamma 90
_cell_formula_units_Z 8
_cell_length_a 38.218(8)
_cell_length_b 19.296(4)
_cell_length_c 8.5140(18)
_cell_measurement_reflns_used 9264
_cell_measurement_temperature 100(2)
_cell_measurement_theta_max 27.27
_cell_measurement_theta_min 2.66
_cell_volume 6278(2)
_computing_cell_refinement
;
Bruker (2010). SAINT Release 7.68A. Integration Software for Single Crystal
Data. Bruker AXS Inc., Madison, USA.
;
_computing_data_collection 'Bruker APEX2'
_computing_data_reduction
;
Bruker (2010). SAINT Release 7.68A. Integration Software for Single Crystal
Data. Bruker AXS Inc., Madison, USA.
;
_computing_publication_material
;
O. V. Dolomanov, L. J. Bourhis, R. J. Gildea, J. A. K. Howard and H. Puschmann,
OLEX2: a complete structure solution, refinement and analysis program.
J. Appl. Cryst. (2009). 42, 339-341.
;
_computing_structure_refinement 'SHELXS-97 (Sheldrick, G.M. (2008). Acta Cryst. A64, 112-122.'
_computing_structure_solution 'SHELXS-97 (Sheldrick, G.M. (2008). Acta Cryst. A64, 112-122.'
_diffrn_ambient_temperature 100(2)
_diffrn_measured_fraction_theta_full 0.998
_diffrn_measured_fraction_theta_max 0.998
_diffrn_measurement_device_type 'Bruker APEX-II CCD'
_diffrn_measurement_method '\f and \w scans'
_diffrn_radiation_monochromator graphite
_diffrn_radiation_source 'fine-focus sealed tube'
_diffrn_radiation_type MoK\a
_diffrn_radiation_wavelength 0.71073
_diffrn_reflns_av_R_equivalents 0.0494
_diffrn_reflns_av_sigmaI/netI 0.0437
_diffrn_reflns_limit_h_max 48
_diffrn_reflns_limit_h_min -49
_diffrn_reflns_limit_k_max 25
_diffrn_reflns_limit_k_min -25
_diffrn_reflns_limit_l_max 11
_diffrn_reflns_limit_l_min -11
_diffrn_reflns_number 42742
_diffrn_reflns_theta_full 27.61
_diffrn_reflns_theta_max 27.61
_diffrn_reflns_theta_min 1.92
_exptl_absorpt_coefficient_mu 0.106
_exptl_absorpt_correction_T_max 0.9921
_exptl_absorpt_correction_T_min 0.9748
_exptl_absorpt_correction_type multi-scan
_exptl_absorpt_process_details SADABS
_exptl_crystal_colour yellow
_exptl_crystal_density_diffrn 1.111
_exptl_crystal_density_method 'not measured'
_exptl_crystal_description plate
_exptl_crystal_F_000 2244
_exptl_crystal_size_max 0.26
_exptl_crystal_size_mid 0.18
_exptl_crystal_size_min 0.08
_refine_diff_density_max 0.281
_refine_diff_density_min -0.421
_refine_diff_density_rms 0.063
_refine_ls_extinction_method none
_refine_ls_goodness_of_fit_ref 1.240
_refine_ls_hydrogen_treatment constr
_refine_ls_matrix_type full
_refine_ls_number_parameters 331
_refine_ls_number_reflns 7289
_refine_ls_number_restraints 0
_refine_ls_restrained_S_all 1.240
_refine_ls_R_factor_all 0.0832
_refine_ls_R_factor_gt 0.0599
_refine_ls_shift/su_max 0.001
_refine_ls_shift/su_mean 0.000
_refine_ls_structure_factor_coef Fsqd
_refine_ls_weighting_details 'w=1/[\s^2^(Fo^2^)+(0.1000P)^2^] where P=(Fo^2^+2Fc^2^)/3'
_refine_ls_weighting_scheme calc
_refine_ls_wR_factor_gt 0.1802
_refine_ls_wR_factor_ref 0.1886
_reflns_number_gt 5487
_reflns_number_total 7289
_reflns_threshold_expression >2sigma(I)
_cod_data_source_file c3sc52623b.txt
_cod_data_source_block mo_d050413_0m
_cod_original_formula_sum 'C34 H36.50 O3.25 Si'
_cod_database_code 1513671
_olex2_refinement_description
;
1. Fixed Uiso
 At 1.2 times of:
  All C(H) groups
 At 1.5 times of:
  All C(H,H,H) groups
2.a Ternary CH refined with riding coordinates:
 C2(H2), C28(H28), C31(H31)
2.b Aromatic/amide H refined with riding coordinates:
 C4(H4), C7(H7), C8(H8), C10(H10), C11(H11), C14(H14), C15(H15), C17(H17),
 C18(H18), C19(H19), C20(H20), C26(H26), C27(H27)
2.c Idealised Me refined as rotating group:
 C1(H1A,H1B,H1C), C12(H12A,H12B,H12C), C29(H29A,H29B,H29C), C30(H30A,H30B,
 H30C), C32(H32A,H32B,H32C), C33(H33A,H33B,H33C)
;
_olex_mask_details
;
Total solvent accessible volume / cell = 1238.7 Ang^3 [19.7%]
Total electron count / cell = 86.9

gridding: (200,108,48)
Void #Grid points Vol/A^3 Vol/%  Centre of mass (frac)   Eigenvectors (frac)
 1   98492   596.4   9.5  (-0.000, 0.000,-0.331)  1  (-0.004, 1.000,-0.000)
                                                  2  ( 0.998, 0.004, 0.062)
                                                  3  (-0.062, 0.000, 0.998)
 2    1894    11.5   0.2  (-0.000, 0.448, 0.250)  1  ( 0.006, 0.000, 1.000)
                                                  2  ( 0.000, 1.000, 0.000)
                                                  3  ( 1.000, 0.000,-0.006)
 3    1894    11.5   0.2  ( 0.000, 0.552, 0.750)  1  ( 0.006, 0.000, 1.000)
                                                  2  ( 0.000, 1.000, 0.000)
                                                  3  ( 1.000, 0.000,-0.006)
 4   98492   596.4   9.5  ( 0.500, 0.500,-0.383)  1  ( 0.002, 1.000, 0.000)
                                                  2  ( 0.996,-0.002, 0.087)
                                                  3  (-0.087,-0.000, 0.996)
 5    1894    11.5   0.2  ( 0.500, 0.052, 0.750)  1  ( 0.006, 0.000, 1.000)
                                                  2  ( 0.000, 1.000, 0.000)
                                                  3  ( 1.000, 0.000,-0.006)
 6    1894    11.5   0.2  ( 0.500, 0.948, 0.250)  1  ( 0.006, 0.000, 1.000)
                                                  2  ( 0.000, 1.000, 0.000)
                                                  3  ( 1.000, 0.000,-0.006)

Void  Vol/Ang^3  #Electrons
   1      596.4         41.0
   2       11.5          1.2
   3       11.5          1.2
   4      596.4         41.0
   5       11.5          1.2
   6       11.5          1.2
;
_shelx_estimated_absorpt_t_max 0.992
_shelx_estimated_absorpt_t_min 0.973
_shelxl_version_number 2013-4

loop_
_space_group_symop_operation_xyz
'x, y, z'
'-x, y, -z+1/2'
'x+1/2, y+1/2, z'
'-x+1/2, y+1/2, -z+1/2'
'-x, -y, -z'
'x, -y, z-1/2'
'-x+1/2, -y+1/2, -z'
'x+1/2, -y+1/2, z-1/2'

loop_
_atom_site_label
_atom_site_type_symbol
_atom_site_fract_x
_atom_site_fract_y
_atom_site_fract_z
_atom_site_U_iso_or_equiv
_atom_site_adp_type
_atom_site_occupancy
_atom_site_site_symmetry_order
_atom_site_calc_flag
_atom_site_refinement_flags_posn
_atom_site_refinement_flags_adp
Si1 Si 0.41540(2) 0.17902(3) 1.14333(7) 0.02679(17) Uani 1 1 d . .
O1 O 0.37405(4) 0.03826(8) 0.70771(18) 0.0333(4) Uani 1 1 d . .
O2 O 0.29974(4) 0.18861(7) 1.07246(17) 0.0265(3) Uani 1 1 d . .
C1 C 0.44740(9) 0.29831(19) 1.2836(5) 0.0772(11) Uani 1 1 d . .
H1A H 0.4485 0.3547 1.2883 0.116 Uiso 1 1 calc R U
H1B H 0.4725 0.2781 1.2444 0.116 Uiso 1 1 calc R U
H1C H 0.4418 0.2780 1.4001 0.116 Uiso 1 1 calc R U
C2 C 0.41851(6) 0.27599(13) 1.1686(3) 0.0354(5) Uani 1 1 d . .
H2 H 0.4256 0.2970 1.0544 0.042 Uiso 1 1 calc R U
C3 C 0.38348(5) 0.15864(11) 0.9761(2) 0.0248(4) Uani 1 1 d . .
C4 C 0.37505(5) 0.09193(11) 0.9533(2) 0.0251(4) Uani 1 1 d . .
H4 H 0.3823 0.0559 1.0452 0.030 Uiso 1 1 calc R U
C5 C 0.35643(6) 0.06264(10) 0.8114(2) 0.0246(4) Uani 1 1 d . .
C6 C 0.31757(6) 0.05542(10) 0.8081(2) 0.0240(4) Uani 1 1 d . .
C7 C 0.30457(6) -0.00712(11) 0.7402(2) 0.0282(5) Uani 1 1 d . .
H7 H 0.3225 -0.0437 0.6892 0.034 Uiso 1 1 calc R U
C8 C 0.26976(6) -0.02099(11) 0.7394(2) 0.0288(5) Uani 1 1 d . .
H8 H 0.2604 -0.0691 0.6894 0.035 Uiso 1 1 calc R U
C9 C 0.24560(6) 0.02640(10) 0.8029(2) 0.0252(4) Uani 1 1 d . .
C10 C 0.20913(6) 0.01263(11) 0.7988(3) 0.0299(5) Uani 1 1 d . .
H10 H 0.1996 -0.0343 0.7437 0.036 Uiso 1 1 calc R U
C11 C 0.18586(6) 0.05785(12) 0.8634(3) 0.0325(5) Uani 1 1 d . .
H11 H 0.1582 0.0463 0.8609 0.039 Uiso 1 1 calc R U
C12 C 0.38401(7) 0.30981(13) 1.2121(3) 0.0446(6) Uani 1 1 d . .
H12A H 0.3779 0.2975 1.3337 0.067 Uiso 1 1 calc R U
H12B H 0.3632 0.2903 1.1353 0.067 Uiso 1 1 calc R U
H12C H 0.3861 0.3658 1.1985 0.067 Uiso 1 1 calc R U
C13 C 0.36825(5) 0.21043(11) 0.8667(2) 0.0245(4) Uani 1 1 d . .
C14 C 0.38969(6) 0.25737(11) 0.7817(2) 0.0293(5) Uani 1 1 d . .
H14 H 0.4177 0.2563 0.7997 0.035 Uiso 1 1 calc R U
C15 C 0.37545(6) 0.30369(11) 0.6778(3) 0.0308(5) Uani 1 1 d . .
H15 H 0.3924 0.3384 0.6147 0.037 Uiso 1 1 calc R U
C16 C 0.33893(6) 0.30700(11) 0.6513(2) 0.0276(5) Uani 1 1 d . .
C17 C 0.32362(6) 0.35444(11) 0.5434(3) 0.0325(5) Uani 1 1 d . .
H17 H 0.3402 0.3888 0.4772 0.039 Uiso 1 1 calc R U
C18 C 0.28811(7) 0.35720(11) 0.5222(3) 0.0340(5) Uani 1 1 d . .
H18 H 0.2769 0.3931 0.4384 0.041 Uiso 1 1 calc R U
C19 C 0.26596(6) 0.31324(11) 0.6097(3) 0.0310(5) Uani 1 1 d . .
H19 H 0.2379 0.3169 0.5947 0.037 Uiso 1 1 calc R U
C20 C 0.27984(6) 0.26617(11) 0.7128(2) 0.0271(5) Uani 1 1 d . .
H20 H 0.2627 0.2325 0.7777 0.033 Uiso 1 1 calc R U
C21 C 0.31686(6) 0.26100(10) 0.7356(2) 0.0245(4) Uani 1 1 d . .
C22 C 0.33235(5) 0.21339(10) 0.8435(2) 0.0225(4) Uani 1 1 d . .
C23 C 0.30851(5) 0.16911(10) 0.9426(2) 0.0210(4) Uani 1 1 d . .
C24 C 0.29478(5) 0.10260(10) 0.8734(2) 0.0224(4) Uani 1 1 d . .
C25 C 0.25792(5) 0.08938(10) 0.8724(2) 0.0233(4) Uani 1 1 d . .
C26 C 0.23293(6) 0.13516(11) 0.9377(2) 0.0270(5) Uani 1 1 d . .
H26 H 0.2416 0.1830 0.9914 0.032 Uiso 1 1 calc R U
C27 C 0.19811(6) 0.11973(12) 0.9336(3) 0.0310(5) Uani 1 1 d . .
H27 H 0.1796 0.1553 0.9847 0.037 Uiso 1 1 calc R U
C28 C 0.40020(6) 0.13052(12) 1.3222(2) 0.0301(5) Uani 1 1 d . .
H28 H 0.3981 0.0764 1.2864 0.036 Uiso 1 1 calc R U
C29 C 0.36397(6) 0.15088(13) 1.3813(3) 0.0348(5) Uani 1 1 d . .
H29A H 0.3552 0.1128 1.4669 0.052 Uiso 1 1 calc R U
H29B H 0.3455 0.1525 1.2827 0.052 Uiso 1 1 calc R U
H29C H 0.3654 0.2018 1.4363 0.052 Uiso 1 1 calc R U
C30 C 0.42703(6) 0.13172(16) 1.4583(3) 0.0437(6) Uani 1 1 d . .
H30A H 0.4284 0.1838 1.5076 0.066 Uiso 1 1 calc R U
H30B H 0.4527 0.1168 1.4148 0.066 Uiso 1 1 calc R U
H30C H 0.4190 0.0954 1.5491 0.066 Uiso 1 1 calc R U
C31 C 0.45992(6) 0.14445(14) 1.0863(3) 0.0405(6) Uani 1 1 d . .
H31 H 0.4781 0.1603 1.1792 0.049 Uiso 1 1 calc R U
C32 C 0.46160(8) 0.06501(17) 1.0791(4) 0.0593(8) Uani 1 1 d . .
H32A H 0.4453 0.0465 0.9819 0.089 Uiso 1 1 calc R U
H32B H 0.4521 0.0434 1.1890 0.089 Uiso 1 1 calc R U
H32C H 0.4886 0.0487 1.0614 0.089 Uiso 1 1 calc R U
C33 C 0.47335(7) 0.1767(2) 0.9347(4) 0.0669(10) Uani 1 1 d . .
H33A H 0.5003 0.1603 0.9158 0.100 Uiso 1 1 calc R U
H33B H 0.4724 0.2330 0.9440 0.100 Uiso 1 1 calc R U
H33C H 0.4570 0.1599 0.8362 0.100 Uiso 1 1 calc R U

loop_
_atom_site_aniso_label
_atom_site_aniso_U_11
_atom_site_aniso_U_22
_atom_site_aniso_U_33
_atom_site_aniso_U_23
_atom_site_aniso_U_13
_atom_site_aniso_U_12
Si1 0.0237(3) 0.0358(3) 0.0208(3) -0.0018(2) -0.0007(2) 0.0036(2)
O1 0.0405(9) 0.0355(9) 0.0240(8) -0.0045(6) 0.0074(7) 0.0031(7)
O2 0.0294(8) 0.0313(8) 0.0187(7) -0.0038(6) -0.0002(6) 0.0022(6)
C1 0.0524(19) 0.065(2) 0.113(3) -0.026(2) -0.032(2) -0.0081(16)
C2 0.0329(12) 0.0413(13) 0.0319(13) -0.0007(10) -0.0011(10) -0.0038(10)
C3 0.0246(10) 0.0319(11) 0.0179(10) 0.0001(8) 0.0029(8) 0.0033(8)
C4 0.0268(10) 0.0307(11) 0.0179(10) 0.0019(8) 0.0012(8) 0.0050(8)
C5 0.0357(11) 0.0188(9) 0.0192(10) 0.0023(8) 0.0024(8) 0.0040(8)
C6 0.0349(11) 0.0229(10) 0.0142(9) 0.0014(7) 0.0007(8) 0.0019(8)
C7 0.0404(12) 0.0268(11) 0.0175(10) -0.0009(8) 0.0016(9) 0.0008(9)
C8 0.0432(13) 0.0245(10) 0.0187(10) 0.0008(8) -0.0002(9) -0.0037(9)
C9 0.0351(11) 0.0253(10) 0.0152(9) 0.0038(7) -0.0034(8) -0.0038(8)
C10 0.0391(12) 0.0278(11) 0.0226(11) 0.0039(8) -0.0044(9) -0.0049(9)
C11 0.0325(12) 0.0360(12) 0.0287(12) 0.0057(9) -0.0054(9) -0.0039(10)
C12 0.0508(16) 0.0333(13) 0.0494(16) -0.0084(11) -0.0063(13) 0.0081(11)
C13 0.0304(11) 0.0265(10) 0.0167(10) -0.0025(8) -0.0011(8) 0.0002(8)
C14 0.0321(11) 0.0330(11) 0.0229(11) 0.0001(9) 0.0026(9) -0.0012(9)
C15 0.0396(13) 0.0289(11) 0.0240(11) 0.0011(8) 0.0036(9) -0.0025(9)
C16 0.0408(13) 0.0241(10) 0.0179(10) -0.0031(8) 0.0004(9) 0.0043(9)
C17 0.0503(14) 0.0261(11) 0.0211(11) 0.0010(8) 0.0029(10) 0.0031(10)
C18 0.0556(15) 0.0264(11) 0.0199(11) -0.0007(8) -0.0079(10) 0.0085(10)
C19 0.0432(13) 0.0269(11) 0.0226(11) -0.0044(8) -0.0093(9) 0.0065(9)
C20 0.0352(12) 0.0251(10) 0.0209(10) -0.0049(8) -0.0045(9) 0.0021(9)
C21 0.0339(11) 0.0229(10) 0.0167(10) -0.0038(7) -0.0023(8) 0.0010(8)
C22 0.0298(11) 0.0221(10) 0.0157(9) -0.0031(7) -0.0007(8) 0.0034(8)
C23 0.0249(10) 0.0215(9) 0.0165(10) -0.0001(7) -0.0046(8) 0.0060(8)
C24 0.0310(11) 0.0236(10) 0.0125(9) 0.0005(7) -0.0022(8) 0.0009(8)
C25 0.0308(11) 0.0246(10) 0.0144(9) 0.0029(7) -0.0021(8) -0.0005(8)
C26 0.0341(11) 0.0275(11) 0.0193(10) 0.0011(8) -0.0046(9) 0.0010(9)
C27 0.0332(12) 0.0347(12) 0.0250(11) 0.0001(9) -0.0039(9) 0.0017(9)
C28 0.0330(12) 0.0361(12) 0.0212(11) -0.0019(9) -0.0036(9) 0.0018(9)
C29 0.0346(12) 0.0467(14) 0.0234(11) 0.0004(10) 0.0028(9) -0.0037(10)
C30 0.0367(13) 0.0691(18) 0.0253(12) 0.0052(11) -0.0057(10) 0.0002(12)
C31 0.0278(12) 0.0625(17) 0.0312(13) -0.0063(11) -0.0007(10) 0.0152(11)
C32 0.0432(16) 0.073(2) 0.062(2) -0.0167(16) -0.0003(14) 0.0291(15)
C33 0.0336(15) 0.123(3) 0.0439(17) 0.0126(18) 0.0124(12) 0.0242(16)

loop_
_atom_type_symbol
_atom_type_description
_atom_type_scat_dispersion_real
_atom_type_scat_dispersion_imag
_atom_type_scat_source
C C 0.0033 0.0016 'International Tables Vol C Tables 4.2.6.8 and 6.1.1.4'
H H 0.0000 0.0000 'International Tables Vol C Tables 4.2.6.8 and 6.1.1.4'
O O 0.0106 0.0060 'International Tables Vol C Tables 4.2.6.8 and 6.1.1.4'
Si Si 0.0817 0.0704 'International Tables Vol C Tables 4.2.6.8 and 6.1.1.4'

loop_
_geom_angle_atom_site_label_1
_geom_angle_atom_site_label_2
_geom_angle_atom_site_label_3
_geom_angle
C2 Si1 C3 109.19(10)
C2 Si1 C31 108.82(12)
C28 Si1 C2 114.83(11)
C28 Si1 C3 107.48(10)
C28 Si1 C31 108.56(11)
C31 Si1 C3 107.74(10)
H1A C1 H1B 109.5
H1A C1 H1C 109.5
H1B C1 H1C 109.5
C2 C1 H1A 109.5
C2 C1 H1B 109.5
C2 C1 H1C 109.5
Si1 C2 H2 106.4
C1 C2 Si1 113.4(2)
C1 C2 H2 106.4
C12 C2 Si1 113.56(16)
C12 C2 C1 110.2(2)
C12 C2 H2 106.4
C4 C3 Si1 117.19(16)
C4 C3 C13 117.72(19)
C13 C3 Si1 125.05(15)
C3 C4 H4 117.0
C3 C4 C5 125.96(19)
C5 C4 H4 117.0
O1 C5 C4 117.97(19)
O1 C5 C6 120.79(19)
C6 C5 C4 120.76(17)
C7 C6 C5 115.40(18)
C24 C6 C5 124.28(18)
C24 C6 C7 120.2(2)
C6 C7 H7 119.8
C8 C7 C6 120.4(2)
C8 C7 H7 119.8
C7 C8 H8 119.5
C7 C8 C9 121.1(2)
C9 C8 H8 119.5
C8 C9 C10 121.07(19)
C8 C9 C25 119.70(19)
C10 C9 C25 119.23(19)
C9 C10 H10 119.5
C11 C10 C9 121.0(2)
C11 C10 H10 119.5
C10 C11 H11 120.1
C10 C11 C27 119.7(2)
C27 C11 H11 120.1
C2 C12 H12A 109.5
C2 C12 H12B 109.5
C2 C12 H12C 109.5
H12A C12 H12B 109.5
H12A C12 H12C 109.5
H12B C12 H12C 109.5
C14 C13 C3 121.66(19)
C22 C13 C3 119.92(19)
C22 C13 C14 118.42(19)
C13 C14 H14 119.4
C15 C14 C13 121.2(2)
C15 C14 H14 119.4
C14 C15 H15 119.4
C14 C15 C16 121.2(2)
C16 C15 H15 119.4
C15 C16 C17 122.1(2)
C15 C16 C21 118.77(19)
C17 C16 C21 119.1(2)
C16 C17 H17 119.6
C18 C17 C16 120.8(2)
C18 C17 H17 119.6
C17 C18 H18 119.8
C17 C18 C19 120.4(2)
C19 C18 H18 119.8
C18 C19 H19 119.8
C20 C19 C18 120.4(2)
C20 C19 H19 119.8
C19 C20 H20 119.7
C19 C20 C21 120.7(2)
C21 C20 H20 119.7
C16 C21 C20 118.63(19)
C22 C21 C16 118.89(19)
C22 C21 C20 122.44(19)
C13 C22 C21 121.50(19)
C13 C22 C23 119.95(17)
C21 C22 C23 118.40(18)
O2 C23 C22 120.34(17)
O2 C23 C24 121.35(18)
C24 C23 C22 118.24(16)
C6 C24 C23 120.09(18)
C6 C24 C25 120.34(18)
C25 C24 C23 119.55(17)
C9 C25 C24 118.27(18)
C26 C25 C9 118.12(19)
C26 C25 C24 123.61(19)
C25 C26 H26 119.5
C27 C26 C25 121.0(2)
C27 C26 H26 119.5
C11 C27 H27 119.5
C26 C27 C11 120.9(2)
C26 C27 H27 119.5
Si1 C28 H28 105.8
C29 C28 Si1 115.27(15)
C29 C28 H28 105.8
C29 C28 C30 110.24(19)
C30 C28 Si1 113.08(16)
C30 C28 H28 105.8
C28 C29 H29A 109.5
C28 C29 H29B 109.5
C28 C29 H29C 109.5
H29A C29 H29B 109.5
H29A C29 H29C 109.5
H29B C29 H29C 109.5
C28 C30 H30A 109.5
C28 C30 H30B 109.5
C28 C30 H30C 109.5
H30A C30 H30B 109.5
H30A C30 H30C 109.5
H30B C30 H30C 109.5
Si1 C31 H31 106.4
C32 C31 Si1 113.54(19)
C32 C31 H31 106.4
C33 C31 Si1 112.61(18)
C33 C31 H31 106.4
C33 C31 C32 111.0(3)
C31 C32 H32A 109.5
C31 C32 H32B 109.5
C31 C32 H32C 109.5
H32A C32 H32B 109.5
H32A C32 H32C 109.5
H32B C32 H32C 109.5
C31 C33 H33A 109.5
C31 C33 H33B 109.5
C31 C33 H33C 109.5
H33A C33 H33B 109.5
H33A C33 H33C 109.5
H33B C33 H33C 109.5

loop_
_geom_bond_atom_site_label_1
_geom_bond_atom_site_label_2
_geom_bond_distance
Si1 C2 1.887(3)
Si1 C3 1.905(2)
Si1 C28 1.885(2)
Si1 C31 1.896(2)
O1 C5 1.211(2)
O2 C23 1.219(2)
C1 H1A 1.0899
C1 H1B 1.0899
C1 H1C 1.0899
C1 C2 1.529(4)
C2 H2 1.0900
C2 C12 1.521(4)
C3 C4 1.340(3)
C3 C13 1.481(3)
C4 H4 1.0800
C4 C5 1.506(3)
C5 C6 1.492(3)
C6 C7 1.425(3)
C6 C24 1.381(3)
C7 H7 1.0800
C7 C8 1.357(3)
C8 H8 1.0800
C8 C9 1.411(3)
C9 C10 1.419(3)
C9 C25 1.429(3)
C10 H10 1.0800
C10 C11 1.366(3)
C11 H11 1.0800
C11 C27 1.412(3)
C12 H12A 1.0899
C12 H12B 1.0899
C12 H12C 1.0899
C13 C14 1.424(3)
C13 C22 1.385(3)
C14 H14 1.0800
C14 C15 1.366(3)
C15 H15 1.0800
C15 C16 1.412(3)
C16 C17 1.418(3)
C16 C21 1.424(3)
C17 H17 1.0800
C17 C18 1.368(3)
C18 H18 1.0800
C18 C19 1.416(3)
C19 H19 1.0800
C19 C20 1.366(3)
C20 H20 1.0800
C20 C21 1.429(3)
C21 C22 1.423(3)
C22 C23 1.513(3)
C23 C24 1.504(3)
C24 C25 1.431(3)
C25 C26 1.419(3)
C26 H26 1.0800
C26 C27 1.364(3)
C27 H27 1.0800
C28 H28 1.0900
C28 C29 1.530(3)
C28 C30 1.539(3)
C29 H29A 1.0899
C29 H29B 1.0899
C29 H29C 1.0899
C30 H30A 1.0899
C30 H30B 1.0899
C30 H30C 1.0899
C31 H31 1.0900
C31 C32 1.536(4)
C31 C33 1.527(4)
C32 H32A 1.0899
C32 H32B 1.0899
C32 H32C 1.0899
C33 H33A 1.0899
C33 H33B 1.0899
C33 H33C 1.0899

loop_
_geom_torsion_atom_site_label_1
_geom_torsion_atom_site_label_2
_geom_torsion_atom_site_label_3
_geom_torsion_atom_site_label_4
_geom_torsion
Si1 C3 C4 C5 -167.05(16)
Si1 C3 C13 C14 52.9(3)
Si1 C3 C13 C22 -127.94(18)
O1 C5 C6 C7 33.1(3)
O1 C5 C6 C24 -150.8(2)
O2 C23 C24 C6 -131.5(2)
O2 C23 C24 C25 50.0(3)
C2 Si1 C28 C29 59.59(19)
C2 Si1 C28 C30 -68.5(2)
C2 Si1 C31 C32 174.0(2)
C2 Si1 C31 C33 -58.8(2)
C3 Si1 C2 C1 -171.6(2)
C3 Si1 C2 C12 61.7(2)
C3 Si1 C28 C29 -62.10(18)
C3 Si1 C28 C30 169.80(17)
C3 Si1 C31 C32 -67.7(2)
C3 Si1 C31 C33 59.5(2)
C3 C4 C5 O1 95.5(3)
C3 C4 C5 C6 -92.4(3)
C3 C13 C14 C15 178.2(2)
C3 C13 C22 C21 -178.00(18)
C3 C13 C22 C23 6.5(3)
C4 C3 C13 C14 -124.9(2)
C4 C3 C13 C22 54.2(3)
C4 C5 C6 C7 -138.72(19)
C4 C5 C6 C24 37.4(3)
C5 C6 C7 C8 176.13(18)
C5 C6 C24 C23 5.1(3)
C5 C6 C24 C25 -176.43(17)
C6 C7 C8 C9 1.1(3)
C6 C24 C25 C9 0.2(3)
C6 C24 C25 C26 179.75(18)
C7 C6 C24 C23 -179.00(17)
C7 C6 C24 C25 -0.5(3)
C7 C8 C9 C10 178.54(19)
C7 C8 C9 C25 -1.4(3)
C8 C9 C10 C11 178.5(2)
C8 C9 C25 C24 0.8(3)
C8 C9 C25 C26 -178.82(18)
C9 C10 C11 C27 0.9(3)
C9 C25 C26 C27 -0.3(3)
C10 C9 C25 C24 -179.21(18)
C10 C9 C25 C26 1.2(3)
C10 C11 C27 C26 0.1(3)
C13 C3 C4 C5 11.0(3)
C13 C14 C15 C16 0.3(3)
C13 C22 C23 O2 83.4(2)
C13 C22 C23 C24 -99.4(2)
C14 C13 C22 C21 1.2(3)
C14 C13 C22 C23 -174.30(17)
C14 C15 C16 C17 -179.7(2)
C14 C15 C16 C21 0.2(3)
C15 C16 C17 C18 -178.9(2)
C15 C16 C21 C20 177.78(18)
C15 C16 C21 C22 0.0(3)
C16 C17 C18 C19 0.9(3)
C16 C21 C22 C13 -0.7(3)
C16 C21 C22 C23 174.81(17)
C17 C16 C21 C20 -2.4(3)
C17 C16 C21 C22 179.87(18)
C17 C18 C19 C20 -1.9(3)
C18 C19 C20 C21 0.7(3)
C19 C20 C21 C16 1.4(3)
C19 C20 C21 C22 179.06(19)
C20 C21 C22 C13 -178.37(19)
C20 C21 C22 C23 -2.8(3)
C21 C16 C17 C18 1.3(3)
C21 C22 C23 O2 -92.2(2)
C21 C22 C23 C24 85.0(2)
C22 C13 C14 C15 -1.0(3)
C22 C23 C24 C6 51.3(2)
C22 C23 C24 C25 -127.15(19)
C23 C24 C25 C9 178.68(17)
C23 C24 C25 C26 -1.8(3)
C24 C6 C7 C8 -0.1(3)
C24 C25 C26 C27 -179.85(19)
C25 C9 C10 C11 -1.5(3)
C25 C26 C27 C11 -0.4(3)
C28 Si1 C2 C1 67.7(2)
C28 Si1 C2 C12 -59.1(2)
C28 Si1 C31 C32 48.4(2)
C28 Si1 C31 C33 175.6(2)
C31 Si1 C2 C1 -54.2(3)
C31 Si1 C2 C12 179.06(18)
C31 Si1 C28 C29 -178.38(16)
C31 Si1 C28 C30 53.5(2)
